data_4000756
loop_
_publ_author_name
'Okamoto, Toshihiro'
'Nakahara, Katsumasa'
'Saeki, Akinori'
'Seki, Shu'
'Oh, Joon Hak'
'Akkerman, Hylke B.'
'Bao, Zhenan'
'Matsuo, Yutaka'

_publ_section_title
;
 Aryl&#x2212;Perfluoroaryl Substituted Tetracene: Induction of
 Face-to-Face \p&#x2212;\p Stacking and Enhancement of Charge Carrier
 Properties
;
_journal_issue 7
_journal_name_full 'Chemistry of Materials'
_journal_page_first 1646
_journal_paper_doi 10.1021/cm200356y
_journal_volume 23
_journal_year 2011
_chemical_formula_moiety 'C30 H15 F5 '
_chemical_formula_sum 'C30 H15 F5'
_chemical_formula_weight 470.44
_space_group_IT_number 2
_symmetry_cell_setting triclinic
_symmetry_Int_Tables_number 2
_symmetry_space_group_name_Hall '-P 1'
_symmetry_space_group_name_H-M 'P -1'
_audit_creation_date 2010-03-03
_audit_creation_method 'by CrystalStructure 3.8'
_cell_angle_alpha 76.874(5)
_cell_angle_beta 75.870(5)
_cell_angle_gamma 74.923(5)
_cell_formula_units_Z 2
_cell_length_a 7.03676(13)
_cell_length_b 11.5431(2)
_cell_length_c 13.8379(10)
_cell_measurement_reflns_used 10331
_cell_measurement_temperature 123.1
_cell_measurement_theta_max 68.2
_cell_measurement_theta_min 4.0
_cell_volume 1036.28(9)
_computing_cell_refinement PROCESS-AUTO
_computing_data_collection PROCESS-AUTO
_computing_data_reduction CrystalStructure
_computing_publication_material 'CrystalStructure 3.8'
_computing_structure_refinement SHELXL
_computing_structure_solution SIR2004
_diffrn_ambient_temperature 123.1
_diffrn_detector_area_resol_mean 10.00
_diffrn_measured_fraction_theta_full 0.980
_diffrn_measured_fraction_theta_max 0.980
_diffrn_measurement_device_type 'Rigaku RAXIS-RAPID'
_diffrn_measurement_method \w
_diffrn_radiation_type 'Cu K\a'
_diffrn_radiation_wavelength 1.54187
_diffrn_reflns_av_R_equivalents 0.023
_diffrn_reflns_limit_h_max 8
_diffrn_reflns_limit_h_min -8
_diffrn_reflns_limit_k_max 13
_diffrn_reflns_limit_k_min -13
_diffrn_reflns_limit_l_max 16
_diffrn_reflns_limit_l_min -16
_diffrn_reflns_number 12400
_diffrn_reflns_theta_full 68.24
_diffrn_reflns_theta_max 68.24
_exptl_absorpt_coefficient_mu 1.004
_exptl_absorpt_correction_T_max 0.932
_exptl_absorpt_correction_T_min 0.718
_exptl_absorpt_correction_type multi-scan
_exptl_absorpt_process_details
;
    Higashi, T. (1995). Program for Absorption Correction.
    Rigaku Corporation, Tokyo, Japan.
;
_exptl_crystal_colour red
_exptl_crystal_density_diffrn 1.508
_exptl_crystal_density_method 'not measured'
_exptl_crystal_description needle
_exptl_crystal_F_000 480.00
_exptl_crystal_size_max 0.25
_exptl_crystal_size_mid 0.10
_exptl_crystal_size_min 0.07
_refine_diff_density_max 0.50
_refine_diff_density_min -0.30
_refine_ls_extinction_method none
_refine_ls_goodness_of_fit_ref 1.042
_refine_ls_hydrogen_treatment refall
_refine_ls_number_parameters 362
_refine_ls_number_reflns 3717
_refine_ls_R_factor_gt 0.0529
_refine_ls_shift/su_max 0.0000
_refine_ls_structure_factor_coef Fsqd
_refine_ls_weighting_details 'w = 1/[\s^2^(Fo^2^)+(0.0886P)^2^+0.3896P] where P=(Fo^2^+2Fc^2^)/3'
_refine_ls_weighting_scheme calc
_refine_ls_wR_factor_ref 0.1521
_reflns_number_gt 3133
_reflns_number_total 3717
_reflns_threshold_expression F^2^>2.0\s(F^2^)
_cod_data_source_file cm200356y_si_001.cif
_cod_data_source_block FPPT
_cod_original_cell_volume 1036.28(8)
_cod_original_formula_sum 'C30 H15 F5 '
_cod_database_code 4000756

loop_
_symmetry_equiv_pos_site_id
_symmetry_equiv_pos_as_xyz
1 +X,+Y,+Z
2 -X,-Y,-Z

loop_
_atom_site_label
_atom_site_type_symbol
_atom_site_fract_x
_atom_site_fract_y
_atom_site_fract_z
_atom_site_U_iso_or_equiv
_atom_site_adp_type
_atom_site_occupancy
_atom_site_symmetry_multiplicity
_atom_site_calc_flag
_atom_site_refinement_flags
F(1) F 0.42824(17) 1.22900(10) 0.88574(8) 0.0321(3) Uani 0.95 1 d P
F(2) F 0.39945(19) 1.46292(11) 0.89384(9) 0.0372(3) Uani 0.95 1 d P
F(3) F 0.51301(19) 1.61937(10) 0.72283(10) 0.0404(3) Uani 0.95 1 d P
F(4) F 0.6672(2) 1.53740(11) 0.54483(9) 0.0414(3) Uani 0.95 1 d P
F(5) F 0.70596(18) 1.30172(11) 0.53688(8) 0.0353(3) Uani 0.95 1 d P
F(6) F 1.070(3) 0.7309(7) 0.6171(5) 0.0317(8) Uani 0.05 1 d P
F(7) F 1.102(3) 0.4966(11) 0.6029(4) 0.0351(8) Uani 0.05 1 d P
F(8) F 0.988(3) 0.3328(7) 0.7773(18) 0.0367(8) Uani 0.05 1 d P
F(9) F 0.837(3) 0.4127(8) 0.9532(6) 0.0365(8) Uani 0.05 1 d P
F(10) F 0.803(2) 0.6511(9) 0.9633(5) 0.0333(8) Uani 0.05 1 d P
C(1) C 0.3574(2) 0.92898(19) 0.61392(15) 0.0298(4) Uani 1.00 1 d .
C(2) C 0.2153(2) 1.0125(2) 0.57087(15) 0.0334(4) Uani 1.00 1 d .
C(3) C 0.1928(2) 1.1385(2) 0.57091(15) 0.0339(4) Uani 1.00 1 d .
C(4) C 0.3123(2) 1.17685(19) 0.61467(15) 0.0303(4) Uani 1.00 1 d .
C(5) C 0.4671(2) 1.09179(18) 0.66122(14) 0.0268(4) Uani 1.00 1 d .
C(6) C 0.5931(2) 1.12622(17) 0.70784(14) 0.0254(4) Uani 1.00 1 d .
C(7) C 0.7448(2) 1.03925(17) 0.75308(13) 0.0252(4) Uani 1.00 1 d .
C(8) C 0.8749(2) 1.07172(17) 0.79984(14) 0.0257(4) Uani 1.00 1 d .
C(9) C 1.0215(2) 0.98587(18) 0.84361(14) 0.0270(4) Uani 1.00 1 d .
C(10) C 1.1549(2) 1.02088(19) 0.88956(14) 0.0293(4) Uani 1.00 1 d .
C(11) C 1.2996(2) 0.9366(2) 0.93146(15) 0.0323(4) Uani 1.00 1 d .
C(12) C 1.3214(2) 0.8111(2) 0.93043(15) 0.0333(4) Uani 1.00 1 d .
C(13) C 1.1988(2) 0.77325(19) 0.88828(14) 0.0292(4) Uani 1.00 1 d .
C(14) C 1.0426(2) 0.85841(18) 0.84284(14) 0.0263(4) Uani 1.00 1 d .
C(15) C 0.9170(2) 0.82302(17) 0.79605(14) 0.0258(4) Uani 1.00 1 d .
C(16) C 0.7671(2) 0.91172(17) 0.75067(13) 0.0246(4) Uani 1.00 1 d .
C(17) C 0.6359(2) 0.87921(17) 0.70429(14) 0.0260(4) Uani 1.00 1 d .
C(18) C 0.4891(2) 0.96471(18) 0.66067(14) 0.0260(4) Uani 1.00 1 d .
C(19) C 0.5702(2) 1.25774(17) 0.71141(14) 0.0273(4) Uani 1.00 1 d .
C(20) C 0.4904(2) 1.30307(15) 0.80133(11) 0.0274(4) Uani 1.00 1 d .
C(21) C 0.4730(2) 1.42396(17) 0.80592(11) 0.0300(4) Uani 1.00 1 d .
C(22) C 0.5312(2) 1.50278(12) 0.71936(16) 0.0318(4) Uani 1.00 1 d .
C(23) C 0.6088(2) 1.46189(16) 0.62878(12) 0.0323(4) Uani 1.00 1 d .
C(24) C 0.6284(2) 1.33964(17) 0.62531(11) 0.0291(4) Uani 1.00 1 d .
C(25) C 0.9416(2) 0.69157(18) 0.79073(15) 0.0286(3) Uani 1.00 1 d .
C(26) C 1.0220(2) 0.65031(18) 0.69929(16) 0.0314(3) Uani 1.00 1 d .
C(27) C 1.0432(3) 0.52872(19) 0.69376(17) 0.0347(3) Uani 1.00 1 d .
C(28) C 0.9858(3) 0.44778(19) 0.77919(17) 0.0362(3) Uani 1.00 1 d .
C(29) C 0.9058(3) 0.48723(19) 0.87105(17) 0.0359(3) Uani 1.00 1 d .
C(30) C 0.8836(2) 0.60932(18) 0.87692(16) 0.0328(3) Uani 1.00 1 d .
H(1) H 0.3708 0.8451 0.6133 0.036 Uiso 1.00 1 c R
H(2) H 0.1295 0.9871 0.5403 0.040 Uiso 1.00 1 c R
H(3) H 0.0926 1.1965 0.5398 0.041 Uiso 1.00 1 c R
H(4) H 0.2934 1.2614 0.6146 0.036 Uiso 1.00 1 c R
H(8) H 0.8618 1.1553 0.8015 0.031 Uiso 1.00 1 c R
H(10) H 1.1416 1.1046 0.8907 0.035 Uiso 1.00 1 c R
H(12) H 1.4236 0.7527 0.9598 0.040 Uiso 1.00 1 c R
H(13) H 1.2164 0.6887 0.8888 0.035 Uiso 1.00 1 c R
H(17) H 0.6488 0.7956 0.7030 0.031 Uiso 1.00 1 c R
H(11) H 1.3866 0.9616 0.9616 0.039 Uiso 1.00 1 c R
H(26) H 1.0628 0.7056 0.6402 0.038 Uiso 0.95 1 c R
H(27) H 1.0974 0.5014 0.6309 0.042 Uiso 0.95 1 c R
H(28) H 1.0010 0.3647 0.7752 0.043 Uiso 0.95 1 c R
H(29) H 0.8661 0.4313 0.9299 0.043 Uiso 0.95 1 c R
H(30) H 0.8288 0.6364 0.9399 0.039 Uiso 0.95 1 c R
H(20) H 0.4468 1.2496 0.8611 0.033 Uiso 0.05 1 c R
H(21) H 0.4212 1.4523 0.8685 0.036 Uiso 0.05 1 c R
H(22) H 0.5178 1.5861 0.7221 0.038 Uiso 0.05 1 c R
H(23) H 0.6486 1.5166 0.5691 0.039 Uiso 0.05 1 c R
H(24) H 0.6828 1.3116 0.5627 0.035 Uiso 0.05 1 c R

loop_
_atom_site_aniso_label
_atom_site_aniso_U_11
_atom_site_aniso_U_22
_atom_site_aniso_U_33
_atom_site_aniso_U_12
_atom_site_aniso_U_13
_atom_site_aniso_U_23
F(1) 0.0377(6) 0.0293(6) 0.0287(6) -0.0098(5) -0.0044(5) -0.0036(4)
F(2) 0.0422(7) 0.0313(6) 0.0396(7) -0.0063(5) -0.0046(5) -0.0151(5)
F(3) 0.0432(7) 0.0222(6) 0.0572(8) -0.0086(5) -0.0101(6) -0.0079(5)
F(4) 0.0472(7) 0.0304(6) 0.0419(7) -0.0135(5) -0.0057(5) 0.0060(5)
F(5) 0.0392(7) 0.0338(6) 0.0296(6) -0.0065(5) -0.0026(5) -0.0048(5)
F(6) 0.0262(12) 0.0327(12) 0.0377(12) -0.0061(12) -0.0091(12) -0.0065(12)
F(7) 0.0296(13) 0.0341(13) 0.0437(13) -0.0054(12) -0.0101(12) -0.0098(12)
F(8) 0.0306(13) 0.0331(12) 0.0488(13) -0.0074(12) -0.0125(12) -0.0064(12)
F(9) 0.0312(13) 0.0337(12) 0.0449(13) -0.0086(12) -0.0115(12) -0.0014(12)
F(10) 0.0278(13) 0.0340(13) 0.0384(13) -0.0073(12) -0.0099(12) -0.0028(12)
C(1) 0.0255(9) 0.0367(11) 0.0299(10) -0.0095(8) -0.0054(7) -0.0079(8)
C(2) 0.0261(10) 0.0469(12) 0.0311(10) -0.0108(8) -0.0093(8) -0.0074(9)
C(3) 0.0243(10) 0.0431(12) 0.0322(10) -0.0037(8) -0.0090(8) -0.0027(9)
C(4) 0.0249(9) 0.0335(10) 0.0313(10) -0.0043(8) -0.0058(7) -0.0053(8)
C(5) 0.0222(9) 0.0327(10) 0.0247(9) -0.0067(7) -0.0029(7) -0.0044(7)
C(6) 0.0241(9) 0.0284(9) 0.0239(9) -0.0065(7) -0.0042(7) -0.0046(7)
C(7) 0.0214(9) 0.0301(10) 0.0245(9) -0.0076(7) -0.0021(7) -0.0057(7)
C(8) 0.0246(9) 0.0266(9) 0.0273(9) -0.0071(7) -0.0036(7) -0.0074(7)
C(9) 0.0207(9) 0.0362(11) 0.0250(9) -0.0075(8) -0.0019(7) -0.0081(8)
C(10) 0.0254(9) 0.0367(10) 0.0288(10) -0.0096(8) -0.0040(7) -0.0100(8)
C(11) 0.0248(10) 0.0472(12) 0.0295(10) -0.0117(8) -0.0069(8) -0.0098(9)
C(12) 0.0248(9) 0.0439(12) 0.0296(10) -0.0036(8) -0.0085(8) -0.0044(8)
C(13) 0.0250(9) 0.0330(10) 0.0286(9) -0.0050(7) -0.0062(7) -0.0040(8)
C(14) 0.0211(9) 0.0336(10) 0.0237(9) -0.0071(7) -0.0027(7) -0.0046(7)
C(15) 0.0226(9) 0.0301(10) 0.0240(9) -0.0066(7) -0.0024(7) -0.0050(7)
C(16) 0.0208(9) 0.0301(10) 0.0236(9) -0.0087(7) -0.0021(7) -0.0049(7)
C(17) 0.0245(9) 0.0281(9) 0.0260(9) -0.0083(7) -0.0022(7) -0.0058(7)
C(18) 0.0228(9) 0.0323(10) 0.0239(9) -0.0078(7) -0.0030(7) -0.0063(7)
C(19) 0.0198(9) 0.0305(10) 0.0320(10) -0.0042(7) -0.0075(7) -0.0052(8)
C(20) 0.0221(9) 0.0281(9) 0.0330(10) -0.0066(7) -0.0091(7) -0.0024(8)
C(21) 0.0251(9) 0.0307(10) 0.0364(10) -0.0053(7) -0.0083(8) -0.0086(8)
C(22) 0.0265(10) 0.0232(9) 0.0485(12) -0.0054(7) -0.0128(8) -0.0058(8)
C(23) 0.0261(10) 0.0314(10) 0.0374(11) -0.0088(8) -0.0081(8) 0.0027(8)
C(24) 0.0250(9) 0.0308(10) 0.0311(10) -0.0044(7) -0.0069(7) -0.0050(8)
C(25) 0.0232(7) 0.0308(6) 0.0348(7) -0.0065(5) -0.0110(5) -0.0050(5)
C(26) 0.0261(7) 0.0324(7) 0.0377(7) -0.0062(6) -0.0093(6) -0.0068(5)
C(27) 0.0293(7) 0.0337(7) 0.0435(7) -0.0055(6) -0.0102(6) -0.0098(5)
C(28) 0.0303(7) 0.0327(7) 0.0484(7) -0.0077(6) -0.0127(6) -0.0066(5)
C(29) 0.0307(7) 0.0331(7) 0.0446(7) -0.0086(6) -0.0117(6) -0.0017(6)
C(30) 0.0276(7) 0.0335(7) 0.0383(7) -0.0074(6) -0.0101(6) -0.0030(5)

loop_
_atom_type_symbol
_atom_type_description
_atom_type_scat_dispersion_real
_atom_type_scat_dispersion_imag
_atom_type_scat_source
C C 0.018 0.009
;
International Tables for Crystallography
(1992, Vol. C, Tables 4.2.6.8 and 6.1.1.4)
;
H H 0.000 0.000
;
International Tables for Crystallography
(1992, Vol. C, Table 6.1.1.4)
;
F F 0.073 0.053
;
International Tables for Crystallography
(1992, Vol. C, Tables 4.2.6.8 and 6.1.1.4)
;

loop_
_geom_angle_atom_site_label_1
_geom_angle_atom_site_label_2
_geom_angle_atom_site_label_3
_geom_angle
_geom_angle_publ_flag
C(2) C(1) C(18) 121.0(2) yes
C(1) C(2) C(3) 120.4(2) yes
C(2) C(3) C(4) 120.87(18) yes
C(3) C(4) C(5) 121.1(2) yes
C(4) C(5) C(6) 123.45(19) yes
C(4) C(5) C(18) 117.7(2) yes
C(6) C(5) C(18) 118.86(16) yes
C(5) C(6) C(7) 121.79(18) yes
C(5) C(6) C(19) 119.89(16) yes
C(7) C(6) C(19) 118.3(2) yes
C(6) C(7) C(8) 122.89(18) yes
C(6) C(7) C(16) 118.72(19) yes
C(8) C(7) C(16) 118.39(15) yes
C(7) C(8) C(9) 122.12(18) yes
C(8) C(9) C(10) 121.33(19) yes
C(8) C(9) C(14) 119.8(2) yes
C(10) C(9) C(14) 118.88(16) yes
C(9) C(10) C(11) 121.1(2) yes
C(10) C(11) C(12) 120.1(2) yes
C(11) C(12) C(13) 121.04(18) yes
C(12) C(13) C(14) 121.3(2) yes
C(9) C(14) C(13) 117.5(2) yes
C(9) C(14) C(15) 119.58(16) yes
C(13) C(14) C(15) 122.89(19) yes
C(14) C(15) C(16) 120.41(18) yes
C(14) C(15) C(25) 120.49(16) yes
C(16) C(15) C(25) 119.08(19) yes
C(7) C(16) C(15) 119.70(19) yes
C(7) C(16) C(17) 118.34(15) yes
C(15) C(16) C(17) 121.95(18) yes
C(16) C(17) C(18) 122.30(19) yes
C(1) C(18) C(5) 118.92(16) yes
C(1) C(18) C(17) 121.12(19) yes
C(5) C(18) C(17) 120.0(2) yes
C(6) C(19) C(20) 121.30(15) yes
C(6) C(19) C(24) 121.43(16) yes
C(20) C(19) C(24) 117.27(17) yes
F(1) C(20) C(19) 119.74(16) yes
F(1) C(20) C(21) 118.52(13) yes
C(19) C(20) C(21) 121.74(14) yes
F(2) C(21) C(20) 119.76(13) yes
F(2) C(21) C(22) 120.66(17) yes
C(20) C(21) C(22) 119.58(15) yes
F(3) C(22) C(21) 120.00(18) yes
F(3) C(22) C(23) 119.53(15) yes
C(21) C(22) C(23) 120.47(15) yes
F(4) C(23) C(22) 120.82(16) yes
F(4) C(23) C(24) 119.70(14) yes
C(22) C(23) C(24) 119.47(13) yes
F(5) C(24) C(19) 120.09(17) yes
F(5) C(24) C(23) 118.45(13) yes
C(19) C(24) C(23) 121.45(15) yes
C(15) C(25) C(26) 120.26(16) yes
C(15) C(25) C(30) 120.62(18) yes
C(26) C(25) C(30) 119.13(19) yes
F(6) C(26) C(25) 118.3(4) yes
F(6) C(26) C(27) 121.2(4) yes
C(25) C(26) C(27) 120.46(18) yes
F(7) C(27) C(26) 118.0(5) yes
F(7) C(27) C(28) 121.6(6) yes
C(26) C(27) C(28) 120.2(2) yes
F(8) C(28) C(27) 122.9(10) yes
F(8) C(28) C(29) 116.7(10) yes
C(27) C(28) C(29) 120.2(2) yes
F(9) C(29) C(28) 121.3(4) yes
F(9) C(29) C(30) 118.7(4) yes
C(28) C(29) C(30) 119.88(18) yes
F(10) C(30) C(25) 118.3(5) yes
F(10) C(30) C(29) 121.5(5) yes
C(25) C(30) C(29) 120.20(19) yes
C(20) F(1) H(20) 1.5 no
C(21) F(2) H(21) 1.3 no
C(22) F(3) H(22) 0.6 no
C(23) F(4) H(23) 2.1 no
C(24) F(5) H(24) 2.1 no
C(26) F(6) H(26) 6.7 no
C(27) F(7) H(27) 13.9 no
C(28) F(8) H(28) 13.6 no
C(29) F(9) H(29) 9.6 no
C(30) F(10) H(30) 5.5 no
C(2) C(1) H(1) 119.5 no
C(18) C(1) H(1) 119.5 no
C(1) C(2) H(2) 119.8 no
C(3) C(2) H(2) 119.8 no
C(2) C(3) H(3) 119.6 no
C(4) C(3) H(3) 119.6 no
C(3) C(4) H(4) 119.5 no
C(5) C(4) H(4) 119.4 no
C(7) C(8) H(8) 118.9 no
C(9) C(8) H(8) 118.9 no
C(9) C(10) H(10) 119.4 no
C(11) C(10) H(10) 119.4 no
C(10) C(11) H(11) 119.9 no
C(12) C(11) H(11) 119.9 no
C(11) C(12) H(12) 119.5 no
C(13) C(12) H(12) 119.5 no
C(12) C(13) H(13) 119.3 no
C(14) C(13) H(13) 119.3 no
C(16) C(17) H(17) 118.8 no
C(18) C(17) H(17) 118.9 no
F(1) C(20) H(20) 0.6 no
C(19) C(20) H(20) 119.1 no
C(21) C(20) H(20) 119.1 no
F(2) C(21) H(21) 0.5 no
C(20) C(21) H(21) 120.2 no
C(22) C(21) H(21) 120.2 no
F(3) C(22) H(22) 0.3 no
C(21) C(22) H(22) 119.8 no
C(23) C(22) H(22) 119.8 no
C(22) C(23) H(23) 120.3 no
C(24) C(23) H(23) 120.3 no
C(19) C(24) H(24) 119.3 no
C(23) C(24) H(24) 119.3 no
C(25) C(26) H(26) 119.8 no
C(27) C(26) H(26) 119.8 no
C(26) C(27) H(27) 119.9 no
C(28) C(27) H(27) 119.9 no
C(27) C(28) H(28) 119.9 no
C(29) C(28) H(28) 119.9 no
C(28) C(29) H(29) 120.1 no
C(30) C(29) H(29) 120.1 no
C(25) C(30) H(30) 119.9 no
C(29) C(30) H(30) 119.9 no

loop_
_geom_bond_atom_site_label_1
_geom_bond_atom_site_label_2
_geom_bond_distance
_geom_bond_publ_flag
F(1) C(20) 1.3335(17) yes
F(2) C(21) 1.331(2) yes
F(3) C(22) 1.3291(19) yes
F(4) C(23) 1.3310(19) yes
F(5) C(24) 1.3341(19) yes
F(6) C(26) 1.330(9) yes
F(7) C(27) 1.329(7) yes
F(8) C(28) 1.330(11) yes
F(9) C(29) 1.330(10) yes
F(10) C(30) 1.331(8) yes
C(1) C(2) 1.347(2) yes
C(1) C(18) 1.435(3) yes
C(2) C(3) 1.421(3) yes
C(3) C(4) 1.354(3) yes
C(4) C(5) 1.437(2) yes
C(5) C(6) 1.393(3) yes
C(5) C(18) 1.436(3) yes
C(6) C(7) 1.422(2) yes
C(6) C(19) 1.495(2) yes
C(7) C(8) 1.405(3) yes
C(7) C(16) 1.446(2) yes
C(8) C(9) 1.383(2) yes
C(9) C(10) 1.433(3) yes
C(9) C(14) 1.442(3) yes
C(10) C(11) 1.355(2) yes
C(11) C(12) 1.420(3) yes
C(12) C(13) 1.353(3) yes
C(13) C(14) 1.437(2) yes
C(14) C(15) 1.398(3) yes
C(15) C(16) 1.423(2) yes
C(15) C(25) 1.498(2) yes
C(16) C(17) 1.409(3) yes
C(17) C(18) 1.382(2) yes
C(19) C(20) 1.393(2) yes
C(19) C(24) 1.390(2) yes
C(20) C(21) 1.383(2) yes
C(21) C(22) 1.375(2) yes
C(22) C(23) 1.376(2) yes
C(23) C(24) 1.392(2) yes
C(25) C(26) 1.390(3) yes
C(25) C(30) 1.393(2) yes
C(26) C(27) 1.390(3) yes
C(27) C(28) 1.377(2) yes
C(28) C(29) 1.386(3) yes
C(29) C(30) 1.396(3) yes
F(1) H(20) 0.384 no
F(2) H(21) 0.381 no
F(3) H(22) 0.379 no
F(4) H(23) 0.381 no
F(5) H(24) 0.384 no
F(6) H(26) 0.383 no
F(7) H(27) 0.396 no
F(8) H(28) 0.395 no
F(9) H(29) 0.388 no
F(10) H(30) 0.383 no
C(1) H(1) 0.950 no
C(2) H(2) 0.950 no
C(3) H(3) 0.950 no
C(4) H(4) 0.950 no
C(8) H(8) 0.950 no
C(10) H(10) 0.950 no
C(11) H(11) 0.950 no
C(12) H(12) 0.950 no
C(13) H(13) 0.950 no
C(17) H(17) 0.950 no
C(20) H(20) 0.950 no
C(21) H(21) 0.950 no
C(22) H(22) 0.950 no
C(23) H(23) 0.950 no
C(24) H(24) 0.950 no
C(26) H(26) 0.950 no
C(27) H(27) 0.950 no
C(28) H(28) 0.950 no
C(29) H(29) 0.950 no
C(30) H(30) 0.950 no

loop_
_geom_contact_atom_site_label_1
_geom_contact_atom_site_label_2
_geom_contact_distance
_geom_contact_site_symmetry_2
H(1) H(26) 2.929 1_455
H(2) H(2) 2.284 2_576
H(3) H(26) 2.843 2_676
H(3) H(24) 2.816 1_455
H(4) H(27) 2.788 1_465
H(4) H(28) 2.878 1_465
H(8) H(28) 2.755 1_565
H(10) H(20) 2.951 1_655
H(12) H(30) 2.793 1_655
H(12) H(20) 2.835 2_777
H(13) H(29) 2.584 2_767
H(13) H(21) 2.776 1_645
H(13) H(22) 2.961 1_645
H(17) H(22) 2.742 1_545
H(11) H(11) 2.542 2_877
H(26) H(1) 2.929 1_655
H(26) H(3) 2.843 2_676
H(26) H(24) 2.956 2_776
H(27) H(4) 2.788 1_645
H(27) H(23) 2.923 2_776
H(28) H(4) 2.878 1_645
H(28) H(8) 2.755 1_545
H(29) H(13) 2.584 2_767
H(29) H(30) 2.973 2_767
H(30) H(12) 2.793 1_455
H(30) H(29) 2.973 2_767
H(30) H(21) 2.933 2_677
H(20) H(10) 2.951 1_455
H(20) H(12) 2.835 2_777
H(21) H(13) 2.776 1_465
H(21) H(30) 2.933 2_677
H(22) H(13) 2.961 1_465
H(22) H(17) 2.742 1_565
H(23) H(27) 2.923 2_776
H(24) H(3) 2.816 1_655
H(24) H(26) 2.956 2_776

loop_
_geom_torsion_atom_site_label_1
_geom_torsion_atom_site_label_2
_geom_torsion_atom_site_label_3
_geom_torsion_atom_site_label_4
_geom_torsion
C(2) C(1) C(18) C(5) 0.1(2)
C(2) C(1) C(18) C(17) -179.57(17)
C(18) C(1) C(2) C(3) -0.0(2)
C(1) C(2) C(3) C(4) -0.5(2)
C(2) C(3) C(4) C(5) 0.8(2)
C(3) C(4) C(5) C(6) -179.55(17)
C(3) C(4) C(5) C(18) -0.7(2)
C(4) C(5) C(6) C(7) -179.97(11)
C(4) C(5) C(6) C(19) 0.2(2)
C(4) C(5) C(18) C(1) 0.2(2)
C(4) C(5) C(18) C(17) 179.90(15)
C(6) C(5) C(18) C(1) 179.12(15)
C(6) C(5) C(18) C(17) -1.2(2)
C(18) C(5) C(6) C(7) 1.2(2)
C(18) C(5) C(6) C(19) -178.67(15)
C(5) C(6) C(7) C(8) 179.47(16)
C(5) C(6) C(7) C(16) -0.3(2)
C(5) C(6) C(19) C(20) 108.0(2)
C(5) C(6) C(19) C(24) -72.3(2)
C(7) C(6) C(19) C(20) -71.9(2)
C(7) C(6) C(19) C(24) 107.8(2)
C(19) C(6) C(7) C(8) -0.7(2)
C(19) C(6) C(7) C(16) 179.54(14)
C(6) C(7) C(8) C(9) 179.91(16)
C(6) C(7) C(16) C(15) -179.58(15)
C(6) C(7) C(16) C(17) -0.6(2)
C(8) C(7) C(16) C(15) 0.7(2)
C(8) C(7) C(16) C(17) 179.65(15)
C(16) C(7) C(8) C(9) -0.3(2)
C(7) C(8) C(9) C(10) 179.01(15)
C(7) C(8) C(9) C(14) -0.6(2)
C(8) C(9) C(10) C(11) -179.34(16)
C(8) C(9) C(14) C(13) 179.29(15)
C(8) C(9) C(14) C(15) 1.2(2)
C(10) C(9) C(14) C(13) -0.3(2)
C(10) C(9) C(14) C(15) -178.39(15)
C(14) C(9) C(10) C(11) 0.3(2)
C(10) C(11) C(12) C(13) -0.2(2)
C(11) C(12) C(13) C(14) 0.2(2)
C(12) C(13) C(14) C(9) 0.1(2)
C(12) C(13) C(14) C(15) 178.11(16)
C(9) C(14) C(15) C(16) -0.9(2)
C(9) C(14) C(15) C(25) 177.57(15)
C(13) C(14) C(15) C(16) -178.85(15)
C(13) C(14) C(15) C(25) -0.4(2)
C(14) C(15) C(16) C(7) -0.03(18)
C(14) C(15) C(16) C(17) -178.98(15)
C(14) C(15) C(25) C(26) -107.6(2)
C(14) C(15) C(25) C(30) 72.7(2)
C(16) C(15) C(25) C(26) 70.9(2)
C(16) C(15) C(25) C(30) -108.8(2)
C(25) C(15) C(16) C(7) -178.52(14)
C(25) C(15) C(16) C(17) 2.5(2)
C(7) C(16) C(17) C(18) 0.6(2)
C(15) C(16) C(17) C(18) 179.55(16)
C(16) C(17) C(18) C(1) -180.00(15)
C(16) C(17) C(18) C(5) 0.3(2)
C(6) C(19) C(20) F(1) -1.7(2)
C(6) C(19) C(20) C(21) 178.43(18)
C(6) C(19) C(24) F(5) 0.3(2)
C(6) C(19) C(24) C(23) -179.41(18)
C(20) C(19) C(24) F(5) 179.98(13)
C(20) C(19) C(24) C(23) 0.3(2)
C(24) C(19) C(20) F(1) 178.59(16)
C(24) C(19) C(20) C(21) -1.3(2)
F(1) C(20) C(21) F(2) 1.4(2)
F(1) C(20) C(21) C(22) -178.30(17)
C(19) C(20) C(21) F(2) -178.71(17)
C(19) C(20) C(21) C(22) 1.6(3)
F(2) C(21) C(22) F(3) -0.4(3)
F(2) C(21) C(22) C(23) 179.45(18)
C(20) C(21) C(22) F(3) 179.27(18)
C(20) C(21) C(22) C(23) -0.8(3)
F(3) C(22) C(23) F(4) 0.5(3)
F(3) C(22) C(23) C(24) 179.78(18)
C(21) C(22) C(23) F(4) -179.37(18)
C(21) C(22) C(23) C(24) -0.1(2)
F(4) C(23) C(24) F(5) -0.0(2)
F(4) C(23) C(24) C(19) 179.65(18)
C(22) C(23) C(24) F(5) -179.30(18)
C(22) C(23) C(24) C(19) 0.4(3)
C(15) C(25) C(26) F(6) -1.9(10)
C(15) C(25) C(26) C(27) -179.31(19)
C(15) C(25) C(30) F(10) 1.2(10)
C(15) C(25) C(30) C(29) 179.52(19)
C(26) C(25) C(30) F(10) -178.5(10)
C(26) C(25) C(30) C(29) -0.2(2)
C(30) C(25) C(26) F(6) 177.8(10)
C(30) C(25) C(26) C(27) 0.4(3)
F(6) C(26) C(27) F(7) -4.0(15)
F(6) C(26) C(27) C(28) -177.8(10)
C(25) C(26) C(27) F(7) 173.4(10)
C(25) C(26) C(27) C(28) -0.4(3)
F(7) C(27) C(28) F(8) 1.1(17)
F(7) C(27) C(28) C(29) -173.3(11)
C(26) C(27) C(28) F(8) 174.7(12)
C(26) C(27) C(28) C(29) 0.3(3)
F(8) C(28) C(29) F(9) 0.8(13)
F(8) C(28) C(29) C(30) -174.9(12)
C(27) C(28) C(29) F(9) 175.6(10)
C(27) C(28) C(29) C(30) -0.1(2)
F(9) C(29) C(30) F(10) 2.5(14)
F(9) C(29) C(30) C(25) -175.8(10)
C(28) C(29) C(30) F(10) 178.3(10)
C(28) C(29) C(30) C(25) 0.0(3)
